data_4305368
loop_
_publ_author_name
'Thomas Schaub'
'Yael Diskin-Posner'
'Udo Radius'
'David Milstein'

_publ_contact_author_address
;Department of Organic Chemistry
Weizmann Institute of Science
76100 Rehovot
Israel
;
_publ_contact_author_email david.milstein@weizmann.ac.il
_publ_contact_author_name 'David Milstein'
_publ_section_title
;
Synthesis, Structure, and Reactivity of Rhodium and Iridium Complexes of
the Chelating Bis-Sulfoxide tBuSOC2H4SOtBu. Selective O-H Activation of
2-Hydroxy-isopropyl-pyridine
;
_journal_name_full 'Inorganic Chemistry'
_journal_page_first 6502
_journal_page_last 6512
_journal_paper_doi 10.1021/ic800354q
_journal_volume 47
_journal_year 2008
_chemical_formula_moiety 'C9 H15 Cl N O2 Rh S2'
_chemical_formula_sum 'C9 H15 Cl N O2 Rh S2'
_chemical_formula_weight 371.70
_chemical_name_common '[Rh(BMSE)(Pyridine)(Cl)]'
_chemical_name_systematic
; 
[Rh(BMSE)(Pyridine)(Cl)] 11
;
_space_group_IT_number 14
_symmetry_cell_setting monoclinic
_symmetry_space_group_name_Hall '-P 2ybc'
_symmetry_space_group_name_H-M 'P 1 21/c 1'
_atom_sites_solution_hydrogens geom
_atom_sites_solution_primary direct
_atom_sites_solution_secondary difmap
_audit_creation_method SHELXL-97
_cell_angle_alpha 90.00
_cell_angle_beta 108.4816(10)
_cell_angle_gamma 90.00
_cell_formula_units_Z 4
_cell_length_a 8.13880(10)
_cell_length_b 17.7196(3)
_cell_length_c 9.78500(10)
_cell_measurement_reflns_used 3155
_cell_measurement_temperature 120(2)
_cell_measurement_theta_max 27.48
_cell_measurement_theta_min 1.00
_cell_volume 1338.38(3)
_computing_cell_refinement HKL
_computing_data_collection 'Collect package Bruker - Nonius'
_computing_data_reduction HKL
_computing_structure_refinement 'SHELXL-97 (Sheldrick, 1997)'
_computing_structure_solution 'Dirdiff-96 (Beurskens, 1996)'
_diffrn_ambient_temperature 120(2)
_diffrn_measured_fraction_theta_full 0.998
_diffrn_measured_fraction_theta_max 0.998
_diffrn_measurement_device_type 'Nonius Kappa CCD'
_diffrn_measurement_method 'Phi and Omega scans'
_diffrn_radiation_monochromator graphite
_diffrn_radiation_source 'fine-focus sealed tube'
_diffrn_radiation_type MoK\a
_diffrn_radiation_wavelength 0.71073
_diffrn_reflns_av_R_equivalents 0.0846
_diffrn_reflns_av_sigmaI/netI 0.0362
_diffrn_reflns_limit_h_max 10
_diffrn_reflns_limit_h_min -10
_diffrn_reflns_limit_k_max 22
_diffrn_reflns_limit_k_min -22
_diffrn_reflns_limit_l_max 12
_diffrn_reflns_limit_l_min -11
_diffrn_reflns_number 20705
_diffrn_reflns_theta_full 27.48
_diffrn_reflns_theta_max 27.48
_diffrn_reflns_theta_min 2.64
_exptl_absorpt_coefficient_mu 1.772
_exptl_absorpt_correction_T_max 0.792
_exptl_absorpt_correction_T_min 0.633
_exptl_absorpt_correction_type integration
_exptl_absorpt_process_details
;
Gaussian integration (Coppens, 1970)
;
_exptl_crystal_colour yellow
_exptl_crystal_density_diffrn 1.845
_exptl_crystal_density_method 'not measured'
_exptl_crystal_description prism
_exptl_crystal_F_000 744
_exptl_crystal_size_max 0.23
_exptl_crystal_size_mid 0.20
_exptl_crystal_size_min 0.10
_refine_diff_density_max 0.764
_refine_diff_density_min -1.058
_refine_diff_density_rms 0.176
_refine_ls_extinction_method none
_refine_ls_goodness_of_fit_ref 1.100
_refine_ls_hydrogen_treatment constr
_refine_ls_matrix_type full
_refine_ls_number_parameters 147
_refine_ls_number_reflns 3070
_refine_ls_number_restraints 0
_refine_ls_restrained_S_all 1.100
_refine_ls_R_factor_all 0.0345
_refine_ls_R_factor_gt 0.0308
_refine_ls_shift/su_max 0.000
_refine_ls_shift/su_mean 0.000
_refine_ls_structure_factor_coef Fsqd
_refine_ls_weighting_details 'calc w=1/[\s^2^(Fo^2^)+(0.0311P)^2^+2.3900P] where P=(Fo^2^+2Fc^2^)/3'
_refine_ls_weighting_scheme calc
_refine_ls_wR_factor_gt 0.0733
_refine_ls_wR_factor_ref 0.0754
_reflns_number_gt 2850
_reflns_number_total 3070
_reflns_threshold_expression >2sigma(I)
_cod_data_source_file ic800354q-file001_7.cif
_cod_data_source_block m865
_cod_depositor_comments
;
The following automatic conversions were performed:
'_symmetry_cell_setting' value 'Monoclinic' changed to 'monoclinic'
according to '/home/saulius/struct/CIF-dictionaries/cif_core.dic'
dictionary named 'cif_core.dic' version 2.4.1 from 2010-06-29.

Automatic conversion script
Id: cif_fix_enum 1527 2010-12-29 10:47:43Z saulius 
;
_cod_original_sg_symbol_Hall -P2ybc
_cod_database_code 4305368

loop_
_symmetry_equiv_pos_as_xyz
'x, y, z'
'-x, y+1/2, -z+1/2'
'-x, -y, -z'
'x, -y-1/2, z-1/2'

loop_
_atom_site_label
_atom_site_type_symbol
_atom_site_fract_x
_atom_site_fract_y
_atom_site_fract_z
_atom_site_U_iso_or_equiv
_atom_site_adp_type
_atom_site_occupancy
_atom_site_symmetry_multiplicity
_atom_site_calc_flag
_atom_site_refinement_flags
_atom_site_disorder_assembly
_atom_site_disorder_group
Rh1 Rh 0.18015(2) 0.204664(11) -0.04791(2) 0.01360(8) Uani 1 1 d . . .
Cl1 Cl -0.08151(9) 0.13515(4) -0.10819(8) 0.02399(15) Uani 1 1 d . . .
S1 S 0.33649(8) 0.10234(3) -0.01252(7) 0.01503(14) Uani 1 1 d . . .
O1 O 0.3155(3) 0.04632(11) -0.1292(2) 0.0228(4) Uani 1 1 d . . .
C1 C 0.5619(3) 0.13091(16) 0.0404(3) 0.0214(5) Uani 1 1 d . . .
H1A H 0.6347 0.0921 0.1043 0.026 Uiso 1 1 calc R . .
H1B H 0.5993 0.1354 -0.0462 0.026 Uiso 1 1 calc R . .
C2 C 0.5861(4) 0.20584(15) 0.1185(3) 0.0212(6) Uani 1 1 d . . .
H2A H 0.7015 0.2270 0.1271 0.025 Uiso 1 1 calc R . .
H2B H 0.5780 0.1990 0.2165 0.025 Uiso 1 1 calc R . .
S2 S 0.41761(8) 0.26899(3) 0.01539(7) 0.01475(14) Uani 1 1 d . . .
O2 O 0.4762(3) 0.30773(12) -0.0952(2) 0.0243(4) Uani 1 1 d . . .
N1 N 0.0388(3) 0.30516(12) -0.0788(2) 0.0162(4) Uani 1 1 d . . .
C3 C 0.3305(4) 0.05163(16) 0.1429(3) 0.0237(6) Uani 1 1 d . . .
H3A H 0.2142 0.0308 0.1261 0.036 Uiso 1 1 calc R . .
H3B H 0.3590 0.0858 0.2259 0.036 Uiso 1 1 calc R . .
H3C H 0.4149 0.0104 0.1621 0.036 Uiso 1 1 calc R . .
C4 C 0.4270(4) 0.33807(17) 0.1501(3) 0.0239(6) Uani 1 1 d . . .
H4A H 0.5468 0.3554 0.1928 0.036 Uiso 1 1 calc R . .
H4B H 0.3864 0.3158 0.2253 0.036 Uiso 1 1 calc R . .
H4C H 0.3531 0.3810 0.1064 0.036 Uiso 1 1 calc R . .
C5 C 0.0337(3) 0.35185(16) -0.1892(3) 0.0192(5) Uani 1 1 d . . .
H5 H 0.0914 0.3373 -0.2556 0.023 Uiso 1 1 calc R . .
C6 C -0.0528(4) 0.42016(16) -0.2086(3) 0.0213(5) Uani 1 1 d . . .
H6 H -0.0554 0.4518 -0.2876 0.026 Uiso 1 1 calc R . .
C7 C -0.1358(4) 0.44182(16) -0.1110(3) 0.0236(6) Uani 1 1 d . . .
H7 H -0.1962 0.4885 -0.1224 0.028 Uiso 1 1 calc R . .
C8 C -0.1294(4) 0.39463(17) 0.0031(3) 0.0257(6) Uani 1 1 d . . .
H8 H -0.1843 0.4085 0.0718 0.031 Uiso 1 1 calc R . .
C9 C -0.0414(4) 0.32678(16) 0.0154(3) 0.0232(6) Uani 1 1 d . . .
H9 H -0.0377 0.2943 0.0935 0.028 Uiso 1 1 calc R . .

loop_
_atom_site_aniso_label
_atom_site_aniso_U_11
_atom_site_aniso_U_22
_atom_site_aniso_U_33
_atom_site_aniso_U_23
_atom_site_aniso_U_13
_atom_site_aniso_U_12
Rh1 0.01307(12) 0.01305(12) 0.01480(12) 0.00037(7) 0.00460(8) 0.00022(7)
Cl1 0.0173(3) 0.0243(3) 0.0299(3) -0.0008(3) 0.0069(3) -0.0050(2)
S1 0.0156(3) 0.0129(3) 0.0169(3) -0.0003(2) 0.0056(2) 0.0004(2)
O1 0.0286(11) 0.0186(10) 0.0211(9) -0.0045(8) 0.0077(8) 0.0022(8)
C1 0.0149(12) 0.0237(14) 0.0250(14) 0.0014(11) 0.0057(10) 0.0011(10)
C2 0.0145(13) 0.0213(14) 0.0240(14) 0.0006(10) 0.0011(11) -0.0015(10)
S2 0.0153(3) 0.0135(3) 0.0159(3) -0.0006(2) 0.0055(2) -0.0007(2)
O2 0.0282(11) 0.0275(10) 0.0198(10) 0.0015(8) 0.0114(8) -0.0073(9)
N1 0.0139(10) 0.0151(10) 0.0190(11) 0.0018(8) 0.0046(9) -0.0001(8)
C3 0.0333(16) 0.0171(13) 0.0258(14) 0.0056(11) 0.0165(12) 0.0041(11)
C4 0.0278(15) 0.0227(14) 0.0219(13) -0.0077(11) 0.0086(11) -0.0035(11)
C5 0.0164(12) 0.0212(13) 0.0188(12) 0.0018(10) 0.0040(10) 0.0014(10)
C6 0.0195(13) 0.0208(13) 0.0206(13) 0.0048(10) 0.0022(10) 0.0002(10)
C7 0.0217(14) 0.0181(13) 0.0271(14) -0.0003(11) 0.0022(11) 0.0064(11)
C8 0.0250(14) 0.0266(15) 0.0285(14) -0.0009(12) 0.0126(12) 0.0076(12)
C9 0.0255(14) 0.0210(14) 0.0268(14) 0.0038(11) 0.0137(12) 0.0033(11)

loop_
_atom_type_symbol
_atom_type_description
_atom_type_scat_dispersion_real
_atom_type_scat_dispersion_imag
_atom_type_scat_source
C C 0.0033 0.0016 'International Tables Vol C Tables 4.2.6.8 and 6.1.1.4'
H H 0.0000 0.0000 'International Tables Vol C Tables 4.2.6.8 and 6.1.1.4'
O O 0.0106 0.0060 'International Tables Vol C Tables 4.2.6.8 and 6.1.1.4'
S S 0.1246 0.1234 'International Tables Vol C Tables 4.2.6.8 and 6.1.1.4'
N N 0.0061 0.0033 'International Tables Vol C Tables 4.2.6.8 and 6.1.1.4'
Cl Cl 0.1484 0.1585 'International Tables Vol C Tables 4.2.6.8 and 6.1.1.4'
Rh Rh -1.1178 0.9187 'International Tables Vol C Tables 4.2.6.8 and 6.1.1.4'

loop_
_exptl_crystal_face_index_h
_exptl_crystal_face_index_k
_exptl_crystal_face_index_l
_exptl_crystal_face_perp_dist
1 0 0 0.070
-1 0 0 0.150
0 1 0 0.070
0 -1 0 0.060
0 0 1 0.100
0 0 -1 0.120

loop_
_geom_angle_atom_site_label_1
_geom_angle_atom_site_label_2
_geom_angle_atom_site_label_3
_geom_angle
_geom_angle_site_symmetry_1
_geom_angle_site_symmetry_3
_geom_angle_publ_flag
N1 Rh1 S2 89.61(6) . . ?
N1 Rh1 S1 177.84(6) . . ?
S2 Rh1 S1 88.23(2) . . ?
N1 Rh1 Cl1 89.83(6) . . ?
S2 Rh1 Cl1 177.70(2) . . ?
S1 Rh1 Cl1 92.32(2) . . ?
O1 S1 C3 106.99(13) . . ?
O1 S1 C1 105.45(13) . . ?
C3 S1 C1 101.31(14) . . ?
O1 S1 Rh1 121.08(9) . . ?
C3 S1 Rh1 112.53(10) . . ?
C1 S1 Rh1 107.46(9) . . ?
C2 C1 S1 110.31(19) . . ?
C2 C1 H1A 109.6 . . ?
S1 C1 H1A 109.6 . . ?
C2 C1 H1B 109.6 . . ?
S1 C1 H1B 109.6 . . ?
H1A C1 H1B 108.1 . . ?
C1 C2 S2 107.89(19) . . ?
C1 C2 H2A 110.1 . . ?
S2 C2 H2A 110.1 . . ?
C1 C2 H2B 110.1 . . ?
S2 C2 H2B 110.1 . . ?
H2A C2 H2B 108.4 . . ?
O2 S2 C4 105.88(13) . . ?
O2 S2 C2 109.32(13) . . ?
C4 S2 C2 99.50(14) . . ?
O2 S2 Rh1 120.08(9) . . ?
C4 S2 Rh1 113.54(10) . . ?
C2 S2 Rh1 106.55(9) . . ?
C9 N1 C5 118.4(2) . . ?
C9 N1 Rh1 120.58(18) . . ?
C5 N1 Rh1 120.91(18) . . ?
S1 C3 H3A 109.5 . . ?
S1 C3 H3B 109.5 . . ?
H3A C3 H3B 109.5 . . ?
S1 C3 H3C 109.5 . . ?
H3A C3 H3C 109.5 . . ?
H3B C3 H3C 109.5 . . ?
S2 C4 H4A 109.5 . . ?
S2 C4 H4B 109.5 . . ?
H4A C4 H4B 109.5 . . ?
S2 C4 H4C 109.5 . . ?
H4A C4 H4C 109.5 . . ?
H4B C4 H4C 109.5 . . ?
N1 C5 C6 122.1(3) . . ?
N1 C5 H5 119.0 . . ?
C6 C5 H5 119.0 . . ?
C5 C6 C7 119.1(3) . . ?
C5 C6 H6 120.5 . . ?
C7 C6 H6 120.5 . . ?
C8 C7 C6 119.1(3) . . ?
C8 C7 H7 120.4 . . ?
C6 C7 H7 120.4 . . ?
C7 C8 C9 118.8(3) . . ?
C7 C8 H8 120.6 . . ?
C9 C8 H8 120.6 . . ?
N1 C9 C8 122.6(3) . . ?
N1 C9 H9 118.7 . . ?
C8 C9 H9 118.7 . . ?

loop_
_geom_bond_atom_site_label_1
_geom_bond_atom_site_label_2
_geom_bond_distance
_geom_bond_site_symmetry_2
_geom_bond_publ_flag
Rh1 N1 2.089(2) . ?
Rh1 S2 2.1584(6) . ?
Rh1 S1 2.1788(6) . ?
Rh1 Cl1 2.3673(7) . ?
S1 O1 1.481(2) . ?
S1 C3 1.780(3) . ?
S1 C1 1.814(3) . ?
C1 C2 1.513(4) . ?
C1 H1A 0.9900 . ?
C1 H1B 0.9900 . ?
C2 S2 1.809(3) . ?
C2 H2A 0.9900 . ?
C2 H2B 0.9900 . ?
S2 O2 1.482(2) . ?
S2 C4 1.783(3) . ?
N1 C9 1.344(4) . ?
N1 C5 1.351(3) . ?
C3 H3A 0.9800 . ?
C3 H3B 0.9800 . ?
C3 H3C 0.9800 . ?
C4 H4A 0.9800 . ?
C4 H4B 0.9800 . ?
C4 H4C 0.9800 . ?
C5 C6 1.383(4) . ?
C5 H5 0.9500 . ?
C6 C7 1.387(4) . ?
C6 H6 0.9500 . ?
C7 C8 1.383(4) . ?
C7 H7 0.9500 . ?
C8 C9 1.385(4) . ?
C8 H8 0.9500 . ?
C9 H9 0.9500 . ?

loop_
_geom_torsion_atom_site_label_1
_geom_torsion_atom_site_label_2
_geom_torsion_atom_site_label_3
_geom_torsion_atom_site_label_4
_geom_torsion
_geom_torsion_site_symmetry_1
_geom_torsion_site_symmetry_2
_geom_torsion_site_symmetry_3
_geom_torsion_site_symmetry_4
_geom_torsion_publ_flag
S2 Rh1 S1 O1 -122.90(10) . . . . ?
Cl1 Rh1 S1 O1 59.33(10) . . . . ?
S2 Rh1 S1 C3 108.82(12) . . . . ?
Cl1 Rh1 S1 C3 -68.95(12) . . . . ?
S2 Rh1 S1 C1 -1.86(10) . . . . ?
Cl1 Rh1 S1 C1 -179.63(10) . . . . ?
O1 S1 C1 C2 159.97(19) . . . . ?
C3 S1 C1 C2 -88.6(2) . . . . ?
Rh1 S1 C1 C2 29.5(2) . . . . ?
S1 C1 C2 S2 -46.6(2) . . . . ?
C1 C2 S2 O2 -87.2(2) . . . . ?
C1 C2 S2 C4 162.1(2) . . . . ?
C1 C2 S2 Rh1 43.9(2) . . . . ?
N1 Rh1 S2 O2 -76.15(12) . . . . ?
S1 Rh1 S2 O2 104.05(11) . . . . ?
N1 Rh1 S2 C4 50.52(13) . . . . ?
S1 Rh1 S2 C4 -129.28(11) . . . . ?
N1 Rh1 S2 C2 159.03(12) . . . . ?
S1 Rh1 S2 C2 -20.77(11) . . . . ?
S2 Rh1 N1 C9 -106.3(2) . . . . ?
Cl1 Rh1 N1 C9 71.5(2) . . . . ?
S2 Rh1 N1 C5 70.0(2) . . . . ?
Cl1 Rh1 N1 C5 -112.2(2) . . . . ?
C9 N1 C5 C6 -0.8(4) . . . . ?
Rh1 N1 C5 C6 -177.2(2) . . . . ?
N1 C5 C6 C7 0.6(4) . . . . ?
C5 C6 C7 C8 0.1(4) . . . . ?
C6 C7 C8 C9 -0.6(4) . . . . ?
C5 N1 C9 C8 0.3(4) . . . . ?
Rh1 N1 C9 C8 176.8(2) . . . . ?
C7 C8 C9 N1 0.4(5) . . . . ?
